data_7057456
loop_
_publ_author_name
'Fouchet, Julien'
'Heinrich, Beno\^it'
'L&#x2019;Her, Matthieu'
'Voirin, Emilie'
'Karmazin, Lydia'
'Bailly, Corinne'
'Welter, Richard'
'Mirjafari, Arsalan'
'Douce, Laurent'

_publ_section_title
;
 Heterogeneous microwave-assisted Ullmann type methodology for synthesis
 of rigid-core ionic liquid crystals
;
_journal_issue 12
_journal_name_full 'New Journal of Chemistry'
_journal_page_first 10421
_journal_paper_doi 10.1039/C8NJ01609G
_journal_volume 42
_journal_year 2018
_chemical_formula_moiety 'C33 H57 N2 O, Br'
_chemical_formula_sum 'C33 H57 Br N2 O'
_chemical_formula_weight 577.71
_space_group_crystal_system monoclinic
_space_group_IT_number 14
_space_group_name_Hall '-P 2ybc'
_space_group_name_H-M_alt 'P 1 21/c 1'
_symmetry_space_group_name_Hall '-P 2ybc'
_symmetry_space_group_name_H-M 'P 1 21/c 1'
_atom_sites_solution_hydrogens geom
_atom_sites_solution_primary direct
_atom_sites_solution_secondary difmap
_audit_creation_method SHELXL-2014/7
_audit_update_record
;
2018-03-16 deposited with the CCDC.
2018-05-23 downloaded from the CCDC.
;
_cell_angle_alpha 90
_cell_angle_beta 91.506(2)
_cell_angle_gamma 90
_cell_formula_units_Z 4
_cell_length_a 28.2048(7)
_cell_length_b 14.7269(4)
_cell_length_c 7.9430(2)
_cell_measurement_reflns_used 37473
_cell_measurement_temperature 173(2)
_cell_measurement_theta_max 27.485
_cell_measurement_theta_min 0.998
_cell_volume 3298.14(15)
_computing_cell_refinement 'Denzo (Nonius B.V., 1998)'
_computing_data_collection 'Collect (Nonius B.V., 1998)'
_computing_data_reduction 'Denzo (Nonius B.V., 1998)'
_computing_molecular_graphics 'PLATON 2003 (Spek, 2003)'
_computing_publication_material 'SHELXL-2014/7 (Sheldrick, 2014)'
_computing_structure_refinement 'SHELXL-2014/7 (Sheldrick, 2014)'
_computing_structure_solution 'SHELXS-97 (Sheldrick, 1997)'
_diffrn_ambient_temperature 173(2)
_diffrn_measured_fraction_theta_full 0.990
_diffrn_measured_fraction_theta_max 0.986
_diffrn_measurement_device_type KappaCCD
_diffrn_measurement_method 'phi and omega scans'
_diffrn_radiation_type MoK\a
_diffrn_radiation_wavelength 0.71073
_diffrn_reflns_av_R_equivalents 0.0570
_diffrn_reflns_av_unetI/netI 0.0613
_diffrn_reflns_Laue_measured_fraction_full 0.990
_diffrn_reflns_Laue_measured_fraction_max 0.986
_diffrn_reflns_limit_h_max 36
_diffrn_reflns_limit_h_min -29
_diffrn_reflns_limit_k_max 17
_diffrn_reflns_limit_k_min -19
_diffrn_reflns_limit_l_max 8
_diffrn_reflns_limit_l_min -10
_diffrn_reflns_number 20789
_diffrn_reflns_point_group_measured_fraction_full 0.990
_diffrn_reflns_point_group_measured_fraction_max 0.986
_diffrn_reflns_theta_full 25.242
_diffrn_reflns_theta_max 27.503
_diffrn_reflns_theta_min 1.560
_diffrn_source 'fine-focus sealed tube'
_exptl_absorpt_coefficient_mu 1.272
_exptl_absorpt_correction_type none
_exptl_crystal_colour colorless
_exptl_crystal_density_diffrn 1.163
_exptl_crystal_description plate
_exptl_crystal_F_000 1248
_exptl_crystal_size_max 0.15
_exptl_crystal_size_mid 0.15
_exptl_crystal_size_min 0.10
_refine_diff_density_max 0.318
_refine_diff_density_min -0.413
_refine_diff_density_rms 0.055
_refine_ls_extinction_method none
_refine_ls_goodness_of_fit_ref 1.022
_refine_ls_hydrogen_treatment constr
_refine_ls_matrix_type full
_refine_ls_number_parameters 330
_refine_ls_number_reflns 7485
_refine_ls_number_restraints 0
_refine_ls_restrained_S_all 1.022
_refine_ls_R_factor_all 0.0762
_refine_ls_R_factor_gt 0.0439
_refine_ls_shift/su_max 0.001
_refine_ls_shift/su_mean 0.000
_refine_ls_structure_factor_coef Fsqd
_refine_ls_weighting_details 'w=1/[\s^2^(Fo^2^)+(0.0364P)^2^+1.5692P] where P=(Fo^2^+2Fc^2^)/3'
_refine_ls_weighting_scheme calc
_refine_ls_wR_factor_gt 0.0890
_refine_ls_wR_factor_ref 0.1033
_reflns_Friedel_coverage 0.000
_reflns_number_gt 5330
_reflns_number_total 7485
_reflns_threshold_expression 'I > 2\s(I)'
_cod_data_source_file c8nj01609g2.cif
_cod_data_source_block mdld100408_02
_cod_depositor_comments 'Adding full bibliography for 7057453--7057456.cif.'
_cod_database_code 7057456
_shelx_shelxl_version_number 2014/7
_shelx_space_group_comment
;
The symmetry employed for this shelxl refinement is uniquely defined
by the following loop, which should always be used as a source of
symmetry information in preference to the above space-group names.
They are only intended as comments.
;

loop_
_space_group_symop_operation_xyz
'x, y, z'
'-x, y+1/2, -z+1/2'
'-x, -y, -z'
'x, -y-1/2, z-1/2'

loop_
_atom_site_label
_atom_site_type_symbol
_atom_site_fract_x
_atom_site_fract_y
_atom_site_fract_z
_atom_site_U_iso_or_equiv
_atom_site_adp_type
_atom_site_occupancy
_atom_site_site_symmetry_order
_atom_site_calc_flag
_atom_site_refinement_flags_posn
_atom_site_refinement_flags_adp
C1 C 1.48483(13) 0.6222(3) -0.6162(4) 0.0771(11) Uani 1 1 d . .
H1A H 1.4891 0.5562 -0.6114 0.116 Uiso 1 1 calc R U
H1B H 1.5148 0.6510 -0.6456 0.116 Uiso 1 1 calc R U
H1C H 1.4604 0.6372 -0.7016 0.116 Uiso 1 1 calc R U
C2 C 1.46970(11) 0.6566(2) -0.4458(4) 0.0621(9) Uani 1 1 d . .
H2A H 1.4659 0.7234 -0.4519 0.074 Uiso 1 1 calc R U
H2B H 1.4953 0.6434 -0.3615 0.074 Uiso 1 1 calc R U
C3 C 1.42376(10) 0.6155(2) -0.3854(3) 0.0493(7) Uani 1 1 d . .
H3A H 1.3981 0.6289 -0.4690 0.059 Uiso 1 1 calc R U
H3B H 1.4274 0.5487 -0.3793 0.059 Uiso 1 1 calc R U
C4 C 1.40945(9) 0.6505(2) -0.2150(3) 0.0467(7) Uani 1 1 d . .
H4A H 1.4070 0.7174 -0.2207 0.056 Uiso 1 1 calc R U
H4B H 1.4349 0.6355 -0.1314 0.056 Uiso 1 1 calc R U
C5 C 1.36292(9) 0.61273(19) -0.1529(3) 0.0426(6) Uani 1 1 d . .
H5A H 1.3372 0.6288 -0.2348 0.051 Uiso 1 1 calc R U
H5B H 1.3651 0.5457 -0.1486 0.051 Uiso 1 1 calc R U
C6 C 1.34996(9) 0.64768(19) 0.0198(3) 0.0418(6) Uani 1 1 d . .
H6A H 1.3475 0.7147 0.0150 0.050 Uiso 1 1 calc R U
H6B H 1.3759 0.6323 0.1013 0.050 Uiso 1 1 calc R U
C7 C 1.30365(9) 0.60957(18) 0.0844(3) 0.0411(6) Uani 1 1 d . .
H7A H 1.2778 0.6247 0.0026 0.049 Uiso 1 1 calc R U
H7B H 1.3062 0.5426 0.0897 0.049 Uiso 1 1 calc R U
C8 C 1.29035(9) 0.64471(18) 0.2569(3) 0.0398(6) Uani 1 1 d . .
H8A H 1.3168 0.6321 0.3381 0.048 Uiso 1 1 calc R U
H8B H 1.2862 0.7114 0.2507 0.048 Uiso 1 1 calc R U
C9 C 1.24523(9) 0.60258(17) 0.3221(3) 0.0385(6) Uani 1 1 d . .
H9A H 1.2499 0.5362 0.3320 0.046 Uiso 1 1 calc R U
H9B H 1.2193 0.6130 0.2380 0.046 Uiso 1 1 calc R U
C10 C 1.22984(9) 0.63897(17) 0.4915(3) 0.0371(6) Uani 1 1 d . .
H10A H 1.2560 0.6305 0.5754 0.044 Uiso 1 1 calc R U
H10B H 1.2236 0.7049 0.4812 0.044 Uiso 1 1 calc R U
C11 C 1.18561(9) 0.59227(16) 0.5543(3) 0.0353(6) Uani 1 1 d . .
H11A H 1.1599 0.5990 0.4679 0.042 Uiso 1 1 calc R U
H11B H 1.1923 0.5266 0.5667 0.042 Uiso 1 1 calc R U
C12 C 1.16816(9) 0.62802(16) 0.7199(3) 0.0351(6) Uani 1 1 d . .
H12A H 1.1404 0.5919 0.7537 0.042 Uiso 1 1 calc R U
H12B H 1.1934 0.6202 0.8076 0.042 Uiso 1 1 calc R U
C13 C 1.11359(8) 0.74548(15) 0.6296(3) 0.0282(5) Uani 1 1 d . .
C14 C 1.10713(8) 0.83780(15) 0.6035(3) 0.0306(5) Uani 1 1 d . .
H14 H 1.1309 0.8792 0.6415 0.037 Uiso 1 1 calc R U
C15 C 1.06672(8) 0.87032(15) 0.5234(3) 0.0300(5) Uani 1 1 d . .
H15 H 1.0626 0.9338 0.5070 0.036 Uiso 1 1 calc R U
C16 C 1.03209(8) 0.80997(15) 0.4669(3) 0.0258(5) Uani 1 1 d . .
C17 C 1.03783(8) 0.71755(15) 0.4929(3) 0.0286(5) Uani 1 1 d . .
H17 H 1.0140 0.6764 0.4546 0.034 Uiso 1 1 calc R U
C18 C 1.07854(8) 0.68516(15) 0.5751(3) 0.0293(5) Uani 1 1 d . .
H18 H 1.0824 0.6219 0.5939 0.035 Uiso 1 1 calc R U
C19 C 0.95110(8) 0.80023(15) 0.3399(3) 0.0294(5) Uani 1 1 d . .
H19 H 0.9439 0.7406 0.3767 0.035 Uiso 1 1 calc R U
C20 C 0.98818(9) 0.92908(15) 0.2992(3) 0.0315(5) Uani 1 1 d . .
H20 H 1.0116 0.9754 0.3033 0.038 Uiso 1 1 calc R U
C21 C 0.94582(9) 0.93315(15) 0.2186(3) 0.0341(5) Uani 1 1 d . .
H21 H 0.9339 0.9830 0.1545 0.041 Uiso 1 1 calc R U
C22 C 0.87639(8) 0.82682(16) 0.1711(3) 0.0345(6) Uani 1 1 d . .
H22A H 0.8712 0.7611 0.1888 0.041 Uiso 1 1 calc R U
H22B H 0.8765 0.8380 0.0482 0.041 Uiso 1 1 calc R U
C23 C 0.83570(9) 0.87950(16) 0.2470(3) 0.0346(6) Uani 1 1 d . .
H23A H 0.8439 0.9448 0.2493 0.042 Uiso 1 1 calc R U
H23B H 0.8070 0.8721 0.1736 0.042 Uiso 1 1 calc R U
C24 C 0.82429(9) 0.84913(16) 0.4244(3) 0.0348(6) Uani 1 1 d . .
H24A H 0.8183 0.7829 0.4232 0.042 Uiso 1 1 calc R U
H24B H 0.8523 0.8603 0.4991 0.042 Uiso 1 1 calc R U
C25 C 0.78185(9) 0.89636(17) 0.4978(3) 0.0408(6) Uani 1 1 d . .
H25A H 0.7886 0.9622 0.5064 0.049 Uiso 1 1 calc R U
H25B H 0.7541 0.8884 0.4200 0.049 Uiso 1 1 calc R U
C26 C 0.76943(9) 0.86094(18) 0.6694(3) 0.0414(6) Uani 1 1 d . .
H26A H 0.7963 0.8733 0.7486 0.050 Uiso 1 1 calc R U
H26B H 0.7656 0.7942 0.6621 0.050 Uiso 1 1 calc R U
C27 C 0.72475(10) 0.90124(18) 0.7413(3) 0.0440(6) Uani 1 1 d . .
H27A H 0.7290 0.9677 0.7523 0.053 Uiso 1 1 calc R U
H27B H 0.6980 0.8906 0.6605 0.053 Uiso 1 1 calc R U
C28 C 0.71174(9) 0.8632(2) 0.9108(3) 0.0453(7) Uani 1 1 d . .
H28A H 0.7381 0.8755 0.9922 0.054 Uiso 1 1 calc R U
H28B H 0.7085 0.7964 0.9004 0.054 Uiso 1 1 calc R U
C29 C 0.66635(10) 0.9009(2) 0.9815(3) 0.0496(7) Uani 1 1 d . .
H29A H 0.6692 0.9677 0.9903 0.060 Uiso 1 1 calc R U
H29B H 0.6397 0.8875 0.9016 0.060 Uiso 1 1 calc R U
C30 C 0.65459(11) 0.8632(2) 1.1525(3) 0.0554(8) Uani 1 1 d . .
H30A H 0.6513 0.7965 1.1427 0.066 Uiso 1 1 calc R U
H30B H 0.6816 0.8755 1.2313 0.066 Uiso 1 1 calc R U
C31 C 0.61018(11) 0.9006(2) 1.2276(4) 0.0607(9) Uani 1 1 d . .
H31A H 0.6134 0.9673 1.2379 0.073 Uiso 1 1 calc R U
H31B H 0.5831 0.8883 1.1491 0.073 Uiso 1 1 calc R U
C32 C 0.59901(15) 0.8624(4) 1.3970(5) 0.1028(11) Uani 1 1 d . .
H32A H 0.5943 0.7960 1.3852 0.123 Uiso 1 1 calc R U
H32B H 0.6268 0.8719 1.4736 0.123 Uiso 1 1 calc R U
C33 C 0.55621(15) 0.9019(3) 1.4777(5) 0.1028(11) Uani 1 1 d . .
H33A H 0.5598 0.9679 1.4869 0.154 Uiso 1 1 calc R U
H33B H 0.5530 0.8758 1.5903 0.154 Uiso 1 1 calc R U
H33C H 0.5278 0.8878 1.4087 0.154 Uiso 1 1 calc R U
Br1 Br 0.91606(2) 0.57858(2) 0.26528(3) 0.03776(9) Uani 1 1 d . .
N1 N 0.99125(6) 0.84471(12) 0.3753(2) 0.0254(4) Uani 1 1 d . .
N2 N 0.92281(6) 0.85240(12) 0.2451(2) 0.0289(4) Uani 1 1 d . .
O1 O 1.15503(6) 0.72245(11) 0.71063(19) 0.0336(4) Uani 1 1 d . .

loop_
_atom_site_aniso_label
_atom_site_aniso_U_11
_atom_site_aniso_U_22
_atom_site_aniso_U_33
_atom_site_aniso_U_23
_atom_site_aniso_U_13
_atom_site_aniso_U_12
C1 0.071(2) 0.096(3) 0.066(2) 0.016(2) 0.0226(18) 0.019(2)
C2 0.0430(18) 0.090(3) 0.0538(18) 0.0133(17) 0.0073(14) 0.0011(17)
C3 0.0427(17) 0.0525(17) 0.0526(17) 0.0036(14) 0.0038(13) 0.0052(14)
C4 0.0381(16) 0.0536(18) 0.0484(16) 0.0029(13) 0.0000(12) -0.0048(13)
C5 0.0342(15) 0.0429(15) 0.0509(16) -0.0020(12) 0.0035(12) -0.0001(12)
C6 0.0333(15) 0.0437(16) 0.0484(15) -0.0003(12) 0.0004(11) -0.0047(12)
C7 0.0332(15) 0.0416(15) 0.0483(15) -0.0042(12) -0.0003(11) -0.0023(12)
C8 0.0324(14) 0.0405(15) 0.0463(15) -0.0011(12) -0.0012(11) -0.0016(12)
C9 0.0303(14) 0.0390(15) 0.0462(15) -0.0035(11) -0.0013(11) -0.0011(11)
C10 0.0328(14) 0.0363(14) 0.0419(14) -0.0033(11) -0.0040(11) -0.0011(11)
C11 0.0313(14) 0.0330(14) 0.0413(13) -0.0006(11) -0.0032(10) 0.0024(10)
C12 0.0347(14) 0.0325(13) 0.0377(13) 0.0044(10) -0.0061(10) 0.0040(11)
C13 0.0304(13) 0.0321(13) 0.0222(11) -0.0012(9) 0.0032(9) 0.0008(10)
C14 0.0339(13) 0.0283(12) 0.0294(12) -0.0049(9) -0.0007(10) -0.0065(10)
C15 0.0348(13) 0.0214(11) 0.0339(12) -0.0026(9) 0.0012(10) -0.0014(10)
C16 0.0264(12) 0.0259(11) 0.0252(11) -0.0033(9) 0.0035(9) 0.0011(9)
C17 0.0307(13) 0.0255(12) 0.0298(12) -0.0012(9) 0.0029(9) -0.0061(10)
C18 0.0325(13) 0.0250(12) 0.0306(12) 0.0014(9) 0.0048(9) 0.0008(10)
C19 0.0332(14) 0.0238(12) 0.0313(12) -0.0016(9) 0.0002(10) -0.0002(10)
C20 0.0357(14) 0.0212(12) 0.0375(13) 0.0005(10) 0.0011(10) -0.0041(10)
C21 0.0401(15) 0.0245(13) 0.0375(13) 0.0017(10) -0.0024(10) -0.0016(11)
C22 0.0345(14) 0.0308(13) 0.0378(13) -0.0018(10) -0.0093(10) -0.0028(11)
C23 0.0304(13) 0.0316(13) 0.0413(14) 0.0019(11) -0.0079(10) 0.0021(11)
C24 0.0359(14) 0.0303(13) 0.0379(13) 0.0007(10) -0.0077(10) 0.0022(11)
C25 0.0366(15) 0.0378(14) 0.0477(15) 0.0037(11) -0.0043(11) 0.0059(11)
C26 0.0393(15) 0.0395(15) 0.0449(15) -0.0034(12) -0.0039(11) 0.0059(12)
C27 0.0375(15) 0.0468(17) 0.0474(15) -0.0007(12) -0.0032(12) 0.0050(12)
C28 0.0399(16) 0.0499(17) 0.0458(15) -0.0014(13) -0.0045(12) 0.0055(13)
C29 0.0397(16) 0.0607(19) 0.0483(16) 0.0026(14) -0.0005(12) 0.0027(14)
C30 0.0513(19) 0.066(2) 0.0486(17) -0.0013(15) -0.0041(13) -0.0002(16)
C31 0.0445(19) 0.089(3) 0.0490(17) -0.0039(16) 0.0059(13) -0.0103(17)
C32 0.082(2) 0.171(3) 0.0562(16) -0.0135(18) 0.0191(13) -0.032(2)
C33 0.082(2) 0.171(3) 0.0562(16) -0.0135(18) 0.0191(13) -0.032(2)
Br1 0.04346(16) 0.02519(13) 0.04424(15) -0.00428(11) -0.00644(10) 0.00586(11)
N1 0.0266(10) 0.0219(9) 0.0276(9) -0.0019(7) 0.0008(7) -0.0009(8)
N2 0.0309(11) 0.0222(10) 0.0334(10) -0.0029(8) -0.0016(8) -0.0010(8)
O1 0.0329(9) 0.0307(9) 0.0368(9) -0.0029(7) -0.0060(7) 0.0023(7)

loop_
_atom_type_symbol
_atom_type_description
_atom_type_scat_dispersion_real
_atom_type_scat_dispersion_imag
_atom_type_scat_source
C C 0.0033 0.0016 'International Tables Vol C Tables 4.2.6.8 and 6.1.1.4'
H H 0.0000 0.0000 'International Tables Vol C Tables 4.2.6.8 and 6.1.1.4'
Br Br -0.2901 2.4595 'International Tables Vol C Tables 4.2.6.8 and 6.1.1.4'
N N 0.0061 0.0033 'International Tables Vol C Tables 4.2.6.8 and 6.1.1.4'
O O 0.0106 0.0060 'International Tables Vol C Tables 4.2.6.8 and 6.1.1.4'

loop_
_geom_angle_atom_site_label_1
_geom_angle_atom_site_label_2
_geom_angle_atom_site_label_3
_geom_angle
C2 C1 H1A 109.5
C2 C1 H1B 109.5
H1A C1 H1B 109.5
C2 C1 H1C 109.5
H1A C1 H1C 109.5
H1B C1 H1C 109.5
C1 C2 C3 114.2(3)
C1 C2 H2A 108.7
C3 C2 H2A 108.7
C1 C2 H2B 108.7
C3 C2 H2B 108.7
H2A C2 H2B 107.6
C4 C3 C2 113.4(2)
C4 C3 H3A 108.9
C2 C3 H3A 108.9
C4 C3 H3B 108.9
C2 C3 H3B 108.9
H3A C3 H3B 107.7
C3 C4 C5 114.8(2)
C3 C4 H4A 108.6
C5 C4 H4A 108.6
C3 C4 H4B 108.6
C5 C4 H4B 108.6
H4A C4 H4B 107.6
C6 C5 C4 113.6(2)
C6 C5 H5A 108.9
C4 C5 H5A 108.9
C6 C5 H5B 108.9
C4 C5 H5B 108.9
H5A C5 H5B 107.7
C5 C6 C7 114.1(2)
C5 C6 H6A 108.7
C7 C6 H6A 108.7
C5 C6 H6B 108.7
C7 C6 H6B 108.7
H6A C6 H6B 107.6
C8 C7 C6 114.3(2)
C8 C7 H7A 108.7
C6 C7 H7A 108.7
C8 C7 H7B 108.7
C6 C7 H7B 108.7
H7A C7 H7B 107.6
C9 C8 C7 113.4(2)
C9 C8 H8A 108.9
C7 C8 H8A 108.9
C9 C8 H8B 108.9
C7 C8 H8B 108.9
H8A C8 H8B 107.7
C8 C9 C10 114.7(2)
C8 C9 H9A 108.6
C10 C9 H9A 108.6
C8 C9 H9B 108.6
C10 C9 H9B 108.6
H9A C9 H9B 107.6
C11 C10 C9 112.7(2)
C11 C10 H10A 109.0
C9 C10 H10A 109.0
C11 C10 H10B 109.0
C9 C10 H10B 109.0
H10A C10 H10B 107.8
C12 C11 C10 114.6(2)
C12 C11 H11A 108.6
C10 C11 H11A 108.6
C12 C11 H11B 108.6
C10 C11 H11B 108.6
H11A C11 H11B 107.6
O1 C12 C11 112.41(19)
O1 C12 H12A 109.1
C11 C12 H12A 109.1
O1 C12 H12B 109.1
C11 C12 H12B 109.1
H12A C12 H12B 107.9
O1 C13 C14 115.0(2)
O1 C13 C18 125.6(2)
C14 C13 C18 119.4(2)
C15 C14 C13 120.9(2)
C15 C14 H14 119.5
C13 C14 H14 119.5
C14 C15 C16 119.6(2)
C14 C15 H15 120.2
C16 C15 H15 120.2
C17 C16 C15 120.2(2)
C17 C16 N1 120.86(19)
C15 C16 N1 118.90(19)
C16 C17 C18 119.9(2)
C16 C17 H17 120.0
C18 C17 H17 120.0
C13 C18 C17 119.9(2)
C13 C18 H18 120.0
C17 C18 H18 120.0
N2 C19 N1 109.3(2)
N2 C19 H19 125.4
N1 C19 H19 125.4
C21 C20 N1 107.1(2)
C21 C20 H20 126.5
N1 C20 H20 126.5
C20 C21 N2 107.8(2)
C20 C21 H21 126.1
N2 C21 H21 126.1
N2 C22 C23 112.57(19)
N2 C22 H22A 109.1
C23 C22 H22A 109.1
N2 C22 H22B 109.1
C23 C22 H22B 109.1
H22A C22 H22B 107.8
C24 C23 C22 113.39(19)
C24 C23 H23A 108.9
C22 C23 H23A 108.9
C24 C23 H23B 108.9
C22 C23 H23B 108.9
H23A C23 H23B 107.7
C25 C24 C23 114.21(19)
C25 C24 H24A 108.7
C23 C24 H24A 108.7
C25 C24 H24B 108.7
C23 C24 H24B 108.7
H24A C24 H24B 107.6
C26 C25 C24 113.2(2)
C26 C25 H25A 108.9
C24 C25 H25A 108.9
C26 C25 H25B 108.9
C24 C25 H25B 108.9
H25A C25 H25B 107.8
C25 C26 C27 114.8(2)
C25 C26 H26A 108.6
C27 C26 H26A 108.6
C25 C26 H26B 108.6
C27 C26 H26B 108.6
H26A C26 H26B 107.5
C28 C27 C26 114.4(2)
C28 C27 H27A 108.7
C26 C27 H27A 108.7
C28 C27 H27B 108.7
C26 C27 H27B 108.7
H27A C27 H27B 107.6
C27 C28 C29 114.9(2)
C27 C28 H28A 108.5
C29 C28 H28A 108.5
C27 C28 H28B 108.5
C29 C28 H28B 108.5
H28A C28 H28B 107.5
C30 C29 C28 113.9(2)
C30 C29 H29A 108.8
C28 C29 H29A 108.8
C30 C29 H29B 108.8
C28 C29 H29B 108.8
H29A C29 H29B 107.7
C31 C30 C29 115.2(3)
C31 C30 H30A 108.5
C29 C30 H30A 108.5
C31 C30 H30B 108.5
C29 C30 H30B 108.5
H30A C30 H30B 107.5
C32 C31 C30 114.5(3)
C32 C31 H31A 108.6
C30 C31 H31A 108.6
C32 C31 H31B 108.6
C30 C31 H31B 108.6
H31A C31 H31B 107.6
C33 C32 C31 115.4(4)
C33 C32 H32A 108.4
C31 C32 H32A 108.4
C33 C32 H32B 108.4
C31 C32 H32B 108.4
H32A C32 H32B 107.5
C32 C33 H33A 109.5
C32 C33 H33B 109.5
H33A C33 H33B 109.5
C32 C33 H33C 109.5
H33A C33 H33C 109.5
H33B C33 H33C 109.5
C19 N1 C20 107.86(18)
C19 N1 C16 126.60(18)
C20 N1 C16 125.43(18)
C19 N2 C21 107.97(19)
C19 N2 C22 126.46(19)
C21 N2 C22 125.44(19)
C13 O1 C12 118.72(17)

loop_
_geom_bond_atom_site_label_1
_geom_bond_atom_site_label_2
_geom_bond_distance
C1 C2 1.517(4)
C1 H1A 0.9800
C1 H1B 0.9800
C1 H1C 0.9800
C2 C3 1.519(4)
C2 H2A 0.9900
C2 H2B 0.9900
C3 C4 1.513(4)
C3 H3A 0.9900
C3 H3B 0.9900
C4 C5 1.519(4)
C4 H4A 0.9900
C4 H4B 0.9900
C5 C6 1.519(4)
C5 H5A 0.9900
C5 H5B 0.9900
C6 C7 1.523(3)
C6 H6A 0.9900
C6 H6B 0.9900
C7 C8 1.521(3)
C7 H7A 0.9900
C7 H7B 0.9900
C8 C9 1.519(3)
C8 H8A 0.9900
C8 H8B 0.9900
C9 C10 1.522(3)
C9 H9A 0.9900
C9 H9B 0.9900
C10 C11 1.520(3)
C10 H10A 0.9900
C10 H10B 0.9900
C11 C12 1.511(3)
C11 H11A 0.9900
C11 H11B 0.9900
C12 O1 1.441(3)
C12 H12A 0.9900
C12 H12B 0.9900
C13 O1 1.362(3)
C13 C14 1.387(3)
C13 C18 1.390(3)
C14 C15 1.377(3)
C14 H14 0.9500
C15 C16 1.386(3)
C15 H15 0.9500
C16 C17 1.385(3)
C16 N1 1.440(3)
C17 C18 1.390(3)
C17 H17 0.9500
C18 H18 0.9500
C19 N2 1.328(3)
C19 N1 1.332(3)
C19 H19 0.9500
C20 C21 1.342(3)
C20 N1 1.383(3)
C20 H20 0.9500
C21 N2 1.374(3)
C21 H21 0.9500
C22 N2 1.470(3)
C22 C23 1.523(3)
C22 H22A 0.9900
C22 H22B 0.9900
C23 C24 1.521(3)
C23 H23A 0.9900
C23 H23B 0.9900
C24 C25 1.514(3)
C24 H24A 0.9900
C24 H24B 0.9900
C25 C26 1.509(4)
C25 H25A 0.9900
C25 H25B 0.9900
C26 C27 1.518(4)
C26 H26A 0.9900
C26 H26B 0.9900
C27 C28 1.512(4)
C27 H27A 0.9900
C27 H27B 0.9900
C28 C29 1.517(4)
C28 H28A 0.9900
C28 H28B 0.9900
C29 C30 1.512(4)
C29 H29A 0.9900
C29 H29B 0.9900
C30 C31 1.506(4)
C30 H30A 0.9900
C30 H30B 0.9900
C31 C32 1.500(5)
C31 H31A 0.9900
C31 H31B 0.9900
C32 C33 1.499(6)
C32 H32A 0.9900
C32 H32B 0.9900
C33 H33A 0.9800
C33 H33B 0.9800
C33 H33C 0.9800

loop_
_geom_torsion_atom_site_label_1
_geom_torsion_atom_site_label_2
_geom_torsion_atom_site_label_3
_geom_torsion_atom_site_label_4
_geom_torsion
C1 C2 C3 C4 179.8(3)
C2 C3 C4 C5 178.4(2)
C3 C4 C5 C6 178.9(2)
C4 C5 C6 C7 -179.4(2)
C5 C6 C7 C8 -179.7(2)
C6 C7 C8 C9 -177.4(2)
C7 C8 C9 C10 -177.7(2)
C8 C9 C10 C11 -177.9(2)
C9 C10 C11 C12 -178.3(2)
C10 C11 C12 O1 61.5(3)
O1 C13 C14 C15 -179.8(2)
C18 C13 C14 C15 -0.5(3)
C13 C14 C15 C16 -0.4(3)
C14 C15 C16 C17 0.9(3)
C14 C15 C16 N1 -176.6(2)
C15 C16 C17 C18 -0.4(3)
N1 C16 C17 C18 177.10(19)
O1 C13 C18 C17 -179.7(2)
C14 C13 C18 C17 1.0(3)
C16 C17 C18 C13 -0.6(3)
N1 C20 C21 N2 0.3(3)
N2 C22 C23 C24 -73.6(3)
C22 C23 C24 C25 -176.2(2)
C23 C24 C25 C26 176.4(2)
C24 C25 C26 C27 -175.4(2)
C25 C26 C27 C28 178.1(2)
C26 C27 C28 C29 -178.3(2)
C27 C28 C29 C30 -178.9(2)
C28 C29 C30 C31 178.9(3)
C29 C30 C31 C32 179.9(3)
C30 C31 C32 C33 177.2(3)
N2 C19 N1 C20 0.0(2)
N2 C19 N1 C16 -176.30(19)
C21 C20 N1 C19 -0.2(3)
C21 C20 N1 C16 176.2(2)
C17 C16 N1 C19 16.0(3)
C15 C16 N1 C19 -166.5(2)
C17 C16 N1 C20 -159.7(2)
C15 C16 N1 C20 17.8(3)
N1 C19 N2 C21 0.2(3)
N1 C19 N2 C22 176.3(2)
C20 C21 N2 C19 -0.3(3)
C20 C21 N2 C22 -176.5(2)
C23 C22 N2 C19 113.0(2)
C23 C22 N2 C21 -71.5(3)
C14 C13 O1 C12 -170.44(19)
C18 C13 O1 C12 10.3(3)
C11 C12 O1 C13 74.8(3)
